data_7700461
loop_
_publ_author_name
'Hager, Laura A.'
'Mokesch, Stephan'
'Kieler, Claudia'
'Alonso-de Castro, Silvia'
'Baier, Dina'
'Roller, Alexander'
'Kandioller, Wolfgang'
'Keppler, Bernhard K.'
'Berger, Walter'
'Salassa, Luca'
'Terenzi, Alessio'

_publ_section_title
;
 Ruthenium-arene complexes bearing naphthyl-substituted
 1,3-dioxoindan-2-carboxamides ligands for G-quadruplex DNA recognition.
;
_journal_issue 32
_journal_name_full 'Dalton transactions (Cambridge, England : 2003)'
_journal_page_first 12040
_journal_page_last 12049
_journal_paper_doi 10.1039/c9dt02078k
_journal_volume 48
_journal_year 2019
_chemical_formula_moiety 'C32 H30 Cl N O3 Ru, 0.67(H2 O)'
_chemical_formula_sum 'C32 H31.33 Cl N O3.67 Ru'
_chemical_formula_weight 625.11
_chemical_name_systematic
'[(Chlorido)(1,3-dioxo-kO1-1,3-dihydro-2H-inden-2-ylidene)((2-(naphthalen-1-yl)ethyl)amino)methanolato-kO2)](c6-p-cymene)ruthenium(II)'
_space_group_crystal_system monoclinic
_space_group_IT_number 9
_space_group_name_Hall 'C -2yc'
_space_group_name_H-M_alt 'C 1 c 1'
_symmetry_space_group_name_Hall 'C -2yc'
_symmetry_space_group_name_H-M 'C 1 c 1'
_atom_sites_solution_hydrogens mixed
_atom_sites_solution_primary heavy
_audit_creation_date 2018-09-27
_audit_creation_method
;
Olex2 1.2
(compiled 2018.05.29 svn.r3508 for OlexSys, GUI svn.r5506)
;
_audit_update_record
;
2019-05-16 deposited with the CCDC.    2019-07-04 downloaded from the CCDC.
;
_cell_angle_alpha 90
_cell_angle_beta 117.7999(10)
_cell_angle_gamma 90
_cell_formula_units_Z 4
_cell_length_a 20.9813(8)
_cell_length_b 10.3997(4)
_cell_length_c 14.4831(5)
_cell_measurement_reflns_used 9897
_cell_measurement_temperature 100.0
_cell_measurement_theta_max 30.082
_cell_measurement_theta_min 3.918
_cell_volume 2795.46(18)
_computing_cell_refinement 'SAINT V8.32B (?, 2016)'
_computing_data_collection APEX3
_computing_data_reduction 'SAINT V8.32B (?, 2016)'
_computing_molecular_graphics 'Olex2 (Dolomanov et al., 2009)'
_computing_publication_material 'Olex2 (Dolomanov et al., 2009)'
_computing_structure_refinement 'XL (Sheldrick, 2008)'
_computing_structure_solution 'ShelXS (Sheldrick, 2008)'
_diffrn_ambient_temperature 100.0
_diffrn_measured_fraction_theta_full 0.987
_diffrn_measured_fraction_theta_max 0.987
_diffrn_measurement_device_type 'Bruker D8 Venture'
_diffrn_measurement_method '\f and \w scans'
_diffrn_radiation_probe x-ray
_diffrn_radiation_type MoK\a
_diffrn_radiation_wavelength 0.71073
_diffrn_reflns_av_R_equivalents 0.0190
_diffrn_reflns_av_unetI/netI 0.0272
_diffrn_reflns_Laue_measured_fraction_full 0.987
_diffrn_reflns_Laue_measured_fraction_max 0.987
_diffrn_reflns_limit_h_max 25
_diffrn_reflns_limit_h_min -25
_diffrn_reflns_limit_k_max 12
_diffrn_reflns_limit_k_min -12
_diffrn_reflns_limit_l_max 17
_diffrn_reflns_limit_l_min -17
_diffrn_reflns_number 11956
_diffrn_reflns_point_group_measured_fraction_full 0.969
_diffrn_reflns_point_group_measured_fraction_max 0.970
_diffrn_reflns_theta_full 25.242
_diffrn_reflns_theta_max 25.350
_diffrn_reflns_theta_min 3.832
_diffrn_source 'sealed xray tube'
_diffrn_source_type 'Incoatec IuS'
_diffrn_standards_number 0
_exptl_absorpt_coefficient_mu 0.693
_exptl_absorpt_correction_T_max 0.7460
_exptl_absorpt_correction_T_min 0.6496
_exptl_absorpt_correction_type multi-scan
_exptl_absorpt_process_details
;
SADABS-2012/1 (Bruker,2012) was used for absorption correction. 
wR2(int) was 0.0888 before and 0.0411 after correction. 
The Ratio of minimum to maximum transmission is 0.8708. 
The \l/2 correction factor is 0.0015.
;
_exptl_crystal_colour 'clear orange'
_exptl_crystal_colour_lustre clear
_exptl_crystal_colour_primary orange
_exptl_crystal_density_diffrn 1.485
_exptl_crystal_description block
_exptl_crystal_F_000 1283
_exptl_crystal_size_max 0.274
_exptl_crystal_size_mid 0.231
_exptl_crystal_size_min 0.119
_refine_diff_density_max 0.216
_refine_diff_density_min -0.455
_refine_diff_density_rms 0.040
_refine_ls_abs_structure_details
;
 Flack x determined using 2396 quotients [(I+)-(I-)]/[(I+)+(I-)]
 (Parsons, Flack and Wagner, Acta Cryst. B69 (2013) 249-259).
;
_refine_ls_abs_structure_Flack -0.012(8)
_refine_ls_extinction_method none
_refine_ls_goodness_of_fit_ref 1.065
_refine_ls_hydrogen_treatment constr
_refine_ls_matrix_type full
_refine_ls_number_parameters 364
_refine_ls_number_reflns 4966
_refine_ls_number_restraints 2
_refine_ls_restrained_S_all 1.064
_refine_ls_R_factor_all 0.0157
_refine_ls_R_factor_gt 0.0155
_refine_ls_shift/su_max 0.001
_refine_ls_shift/su_mean 0.000
_refine_ls_structure_factor_coef Fsqd
_refine_ls_weighting_details 'w=1/[\s^2^(Fo^2^)+(0.0084P)^2^+1.8890P] where P=(Fo^2^+2Fc^2^)/3'
_refine_ls_weighting_scheme calc
_refine_ls_wR_factor_gt 0.0389
_refine_ls_wR_factor_ref 0.0390
_reflns_Friedel_coverage 0.963
_reflns_Friedel_fraction_full 0.952
_reflns_Friedel_fraction_max 0.952
_reflns_number_gt 4929
_reflns_number_total 4966
_reflns_threshold_expression 'I > 2\s(I)'
_cod_data_source_file c9dt02078k2.cif
_cod_data_source_block mo_most263_cc
_cod_depositor_comments 'Adding full bibliography for 7700460--7700462.cif.'
_cod_database_code 7700461
_shelx_space_group_comment
;
The symmetry employed for this shelxl refinement is uniquely defined
by the following loop, which should always be used as a source of
symmetry information in preference to the above space-group names.
They are only intended as comments.
;
_shelx_estimated_absorpt_t_max 0.922
_shelx_estimated_absorpt_t_min 0.833

loop_
_space_group_symop_operation_xyz
'x, y, z'
'x, -y, z+1/2'
'x+1/2, y+1/2, z'
'x+1/2, -y+1/2, z+1/2'

loop_
_atom_site_label
_atom_site_type_symbol
_atom_site_fract_x
_atom_site_fract_y
_atom_site_fract_z
_atom_site_U_iso_or_equiv
_atom_site_adp_type
_atom_site_occupancy
_atom_site_site_symmetry_order
_atom_site_calc_flag
_atom_site_refinement_flags_posn
_atom_site_refinement_flags_occupancy
_atom_site_disorder_assembly
_atom_site_disorder_group
Ru1 Ru 0.50008(2) 0.16066(2) 0.75795(2) 0.01059(6) Uani 1 1 d . . . .
Cl1 Cl 0.57456(4) -0.02220(7) 0.77174(6) 0.02171(16) Uani 1 1 d . . . .
O1 O 0.41600(10) 0.02630(19) 0.70965(14) 0.0147(4) Uani 1 1 d . . . .
O2 O 0.48657(12) 0.17025(18) 0.60600(16) 0.0166(4) Uani 1 1 d . . . .
O3 O 0.32242(11) -0.0367(2) 0.34587(14) 0.0197(4) Uani 1 1 d . . . .
N1 N 0.44886(13) 0.1142(2) 0.43901(17) 0.0157(5) Uani 1 1 d . . . .
H1 H 0.4184 0.0696 0.3846 0.019 Uiso 1 1 calc R . . .
C1 C 0.38083(14) -0.0101(2) 0.6163(2) 0.0130(5) Uani 1 1 d . . . .
C2 C 0.38981(14) 0.0202(2) 0.52805(19) 0.0134(5) Uani 1 1 d . . . .
C3 C 0.33438(14) -0.0441(3) 0.4382(2) 0.0149(5) Uani 1 1 d . . . .
C4 C 0.29096(14) -0.1209(3) 0.4755(2) 0.0158(5) Uani 1 1 d . . . .
C5 C 0.23313(16) -0.2018(3) 0.4221(2) 0.0226(6) Uani 1 1 d . . . .
H5 H 0.2152 -0.2170 0.3496 0.027 Uiso 1 1 calc R . . .
C6 C 0.20154(17) -0.2607(3) 0.4773(2) 0.0276(7) Uani 1 1 d . . . .
H6 H 0.1619 -0.3174 0.4422 0.033 Uiso 1 1 calc R . . .
C7 C 0.22789(16) -0.2370(3) 0.5839(2) 0.0252(7) Uani 1 1 d . . . .
H7 H 0.2056 -0.2772 0.6204 0.030 Uiso 1 1 calc R . . .
C8 C 0.28667(16) -0.1548(3) 0.6379(2) 0.0190(6) Uani 1 1 d . . . .
H8 H 0.3042 -0.1376 0.7102 0.023 Uiso 1 1 calc R . . .
C9 C 0.31818(14) -0.0997(3) 0.5823(2) 0.0149(5) Uani 1 1 d . . . .
C10 C 0.44382(14) 0.1053(2) 0.5274(2) 0.0130(5) Uani 1 1 d . . . .
C11 C 0.50213(16) 0.1939(3) 0.4278(2) 0.0183(6) Uani 1 1 d . . . .
H11A H 0.5225 0.1454 0.3889 0.022 Uiso 1 1 calc R . . .
H11B H 0.5420 0.2140 0.4978 0.022 Uiso 1 1 calc R . . .
C12 C 0.4690(2) 0.3201(3) 0.3698(3) 0.0218(7) Uani 1 1 d . . . .
H12A H 0.5068 0.3692 0.3623 0.026 Uiso 1 1 calc R . . .
H12B H 0.4308 0.2990 0.2988 0.026 Uiso 1 1 calc R . . .
C13 C 0.43721(17) 0.4046(3) 0.4224(2) 0.0196(6) Uani 1 1 d . . . .
C14 C 0.36549(19) 0.4012(3) 0.3925(2) 0.0249(6) Uani 1 1 d . . . .
H14 H 0.3356 0.3450 0.3376 0.030 Uiso 1 1 calc R . . .
C15 C 0.33383(17) 0.4791(3) 0.4406(3) 0.0273(7) Uani 1 1 d . . . .
H15 H 0.2839 0.4715 0.4199 0.033 Uiso 1 1 calc R . . .
C16 C 0.37474(17) 0.5642(3) 0.5160(2) 0.0246(6) Uani 1 1 d . . . .
H16 H 0.3531 0.6183 0.5463 0.029 Uiso 1 1 calc R . . .
C17 C 0.45018(17) 0.5726(3) 0.5499(2) 0.0208(6) Uani 1 1 d . . . .
C18 C 0.4933(2) 0.6622(3) 0.6269(3) 0.0238(7) Uani 1 1 d . . . .
H18 H 0.4715 0.7211 0.6539 0.029 Uiso 1 1 calc R . . .
C19 C 0.5662(2) 0.6649(3) 0.6631(3) 0.0258(8) Uani 1 1 d . . . .
H19 H 0.5946 0.7259 0.7149 0.031 Uiso 1 1 calc R . . .
C20 C 0.59957(18) 0.5781(3) 0.6244(2) 0.0228(7) Uani 1 1 d . . . .
H20 H 0.6505 0.5777 0.6526 0.027 Uiso 1 1 calc R . . .
C21 C 0.55843(18) 0.4942(3) 0.5461(2) 0.0227(6) Uani 1 1 d . . . .
H21 H 0.5811 0.4386 0.5181 0.027 Uiso 1 1 calc R . . .
C22 C 0.48220(15) 0.4892(3) 0.5059(2) 0.0172(6) Uani 1 1 d . . . .
C23 C 0.59130(14) 0.2698(3) 0.8719(2) 0.0162(5) Uani 1 1 d . . . .
C24 C 0.5474(2) 0.3506(3) 0.7882(3) 0.0165(7) Uani 1 1 d . . . .
H24 H 0.5683 0.3984 0.7533 0.020 Uiso 1 1 calc R . . .
C25 C 0.47232(19) 0.3618(3) 0.7550(3) 0.0172(7) Uani 1 1 d . . . .
H25 H 0.4440 0.4168 0.6981 0.021 Uiso 1 1 calc R . . .
C26 C 0.43907(14) 0.2935(3) 0.8044(2) 0.0147(5) Uani 1 1 d . . . .
C27 C 0.48353(16) 0.2114(3) 0.8905(2) 0.0151(5) Uani 1 1 d . . . .
H27 H 0.4625 0.1644 0.9257 0.018 Uiso 1 1 calc R . . .
C28 C 0.55748(16) 0.1999(3) 0.9230(2) 0.0157(5) Uani 1 1 d . . . .
H28 H 0.5858 0.1450 0.9799 0.019 Uiso 1 1 calc R . . .
C29 C 0.67065(15) 0.2486(3) 0.9055(2) 0.0223(6) Uani 1 1 d . . . .
H29 H 0.6805 0.1544 0.9179 0.027 Uiso 1 1 calc R . . .
C30 C 0.71525(18) 0.3176(4) 1.0089(3) 0.0342(8) Uani 1 1 d . . . .
H30A H 0.7027 0.4091 1.0010 0.051 Uiso 1 1 calc GR . . .
H30B H 0.7666 0.3079 1.0294 0.051 Uiso 1 1 calc GR . . .
H30C H 0.7051 0.2801 1.0628 0.051 Uiso 1 1 calc GR . . .
C31 C 0.69251(18) 0.2897(4) 0.8238(3) 0.0331(7) Uani 1 1 d . . . .
H31A H 0.6629 0.2440 0.7583 0.050 Uiso 1 1 calc GR . . .
H31B H 0.7434 0.2690 0.8481 0.050 Uiso 1 1 calc GR . . .
H31C H 0.6853 0.3826 0.8121 0.050 Uiso 1 1 calc GR . . .
C32 C 0.35905(15) 0.2981(3) 0.7641(2) 0.0217(6) Uani 1 1 d . . . .
H32A H 0.3367 0.3436 0.6972 0.033 Uiso 1 1 calc GR . . .
H32B H 0.3482 0.3433 0.8145 0.033 Uiso 1 1 calc GR . . .
H32C H 0.3400 0.2103 0.7545 0.033 Uiso 1 1 calc GR . . .
O4S O 0.6776(9) -0.0370(19) 0.6563(14) 0.069(4) Uani 0.3333 1 d . P A 1
H4SA H 0.7079 -0.0428 0.6311 0.104 Uiso 0.3333 1 d G P A 1
H4SB H 0.6706 -0.1128 0.6752 0.104 Uiso 0.3333 1 d G P A 1
O5S O 0.6426(9) 0.0130(15) 0.6237(13) 0.069(4) Uani 0.3333 1 d . P B 2
H5SA H 0.6224 0.0036 0.6640 0.104 Uiso 0.3333 1 d G P B 2
H5SB H 0.6868 -0.0144 0.6560 0.104 Uiso 0.3333 1 d G P B 2

loop_
_atom_site_aniso_label
_atom_site_aniso_U_11
_atom_site_aniso_U_22
_atom_site_aniso_U_33
_atom_site_aniso_U_23
_atom_site_aniso_U_13
_atom_site_aniso_U_12
Ru1 0.01389(9) 0.00897(9) 0.00945(9) -0.00060(10) 0.00591(7) -0.00127(10)
Cl1 0.0277(4) 0.0140(3) 0.0278(4) 0.0019(3) 0.0165(3) 0.0057(3)
O1 0.0202(10) 0.0138(9) 0.0107(9) -0.0015(8) 0.0078(8) -0.0043(8)
O2 0.0216(12) 0.0156(11) 0.0149(10) -0.0018(8) 0.0106(10) -0.0047(8)
O3 0.0207(10) 0.0273(11) 0.0098(9) -0.0015(8) 0.0060(8) 0.0001(9)
N1 0.0230(12) 0.0140(11) 0.0133(10) -0.0020(9) 0.0111(10) -0.0023(9)
C1 0.0148(12) 0.0093(12) 0.0154(12) -0.0011(10) 0.0074(10) 0.0024(10)
C2 0.0156(12) 0.0124(12) 0.0117(12) -0.0001(10) 0.0059(10) 0.0023(10)
C3 0.0158(12) 0.0141(12) 0.0143(12) -0.0011(10) 0.0066(10) 0.0048(10)
C4 0.0134(12) 0.0179(13) 0.0145(12) -0.0017(11) 0.0051(11) 0.0020(11)
C5 0.0168(14) 0.0316(16) 0.0160(13) -0.0061(12) 0.0047(11) -0.0025(13)
C6 0.0185(14) 0.0351(17) 0.0271(16) -0.0108(14) 0.0088(13) -0.0121(13)
C7 0.0208(15) 0.0338(17) 0.0235(15) -0.0048(13) 0.0125(13) -0.0100(13)
C8 0.0190(14) 0.0229(15) 0.0151(13) -0.0025(11) 0.0078(12) -0.0045(11)
C9 0.0154(13) 0.0131(13) 0.0150(13) -0.0005(10) 0.0062(11) 0.0003(10)
C10 0.0188(13) 0.0081(12) 0.0133(12) -0.0011(10) 0.0086(10) 0.0025(10)
C11 0.0262(15) 0.0180(13) 0.0178(14) -0.0030(11) 0.0163(12) -0.0042(12)
C12 0.034(2) 0.0185(15) 0.0200(17) -0.0021(12) 0.0183(17) -0.0037(15)
C13 0.0280(16) 0.0150(14) 0.0174(14) 0.0055(12) 0.0120(13) 0.0011(12)
C14 0.0309(17) 0.0179(15) 0.0257(15) -0.0012(12) 0.0131(14) -0.0049(13)
C15 0.0253(15) 0.0237(16) 0.0363(17) 0.0066(14) 0.0170(14) 0.0013(13)
C16 0.0309(16) 0.0205(15) 0.0283(15) 0.0064(13) 0.0189(13) 0.0056(13)
C17 0.0349(16) 0.0133(13) 0.0180(13) 0.0066(11) 0.0156(13) 0.0039(12)
C18 0.036(2) 0.0180(16) 0.0201(16) 0.0047(11) 0.0152(16) 0.0059(12)
C19 0.0321(19) 0.0201(16) 0.0196(16) 0.0041(12) 0.0074(16) -0.0007(13)
C20 0.0230(17) 0.0199(15) 0.0217(15) 0.0027(12) 0.0074(13) -0.0021(13)
C21 0.0302(16) 0.0175(14) 0.0252(15) 0.0044(12) 0.0170(14) -0.0002(12)
C22 0.0261(18) 0.0108(12) 0.0157(12) 0.0033(10) 0.0106(14) 0.0018(13)
C23 0.0168(13) 0.0155(13) 0.0148(12) -0.0044(10) 0.0060(11) -0.0034(10)
C24 0.0240(17) 0.0104(14) 0.0192(17) -0.0036(11) 0.0135(15) -0.0059(11)
C25 0.0247(17) 0.0109(13) 0.0154(15) -0.0009(12) 0.0089(14) 0.0017(11)
C26 0.0180(13) 0.0122(12) 0.0145(12) -0.0048(10) 0.0080(11) -0.0015(10)
C27 0.0216(15) 0.0138(14) 0.0134(13) -0.0065(11) 0.0113(12) -0.0057(11)
C28 0.0198(14) 0.0149(13) 0.0092(12) -0.0038(10) 0.0042(11) -0.0025(12)
C29 0.0167(13) 0.0240(15) 0.0268(15) 0.0011(12) 0.0106(12) -0.0026(11)
C30 0.0178(15) 0.048(2) 0.0291(17) -0.0039(15) 0.0046(14) -0.0115(14)
C31 0.0247(16) 0.044(2) 0.0388(19) 0.0079(16) 0.0218(16) 0.0038(15)
C32 0.0186(14) 0.0208(14) 0.0263(15) -0.0009(12) 0.0109(13) 0.0020(11)
O4S 0.101(11) 0.070(10) 0.075(9) -0.036(7) 0.073(9) -0.037(7)
O5S 0.101(11) 0.070(10) 0.075(9) -0.036(7) 0.073(9) -0.037(7)

loop_
_atom_type_symbol
_atom_type_description
_atom_type_scat_dispersion_real
_atom_type_scat_dispersion_imag
_atom_type_scat_source
C C 0.0033 0.0016 'International Tables Vol C Tables 4.2.6.8 and 6.1.1.4'
H H 0.0000 0.0000 'International Tables Vol C Tables 4.2.6.8 and 6.1.1.4'
Cl Cl 0.1484 0.1585 'International Tables Vol C Tables 4.2.6.8 and 6.1.1.4'
N N 0.0061 0.0033 'International Tables Vol C Tables 4.2.6.8 and 6.1.1.4'
O O 0.0106 0.0060 'International Tables Vol C Tables 4.2.6.8 and 6.1.1.4'
Ru Ru -1.2594 0.8363 'International Tables Vol C Tables 4.2.6.8 and 6.1.1.4'

loop_
_geom_angle_atom_site_label_1
_geom_angle_atom_site_label_2
_geom_angle_atom_site_label_3
_geom_angle
O1 Ru1 Cl1 85.06(6)
O1 Ru1 C23 154.97(9)
O1 Ru1 C24 155.67(11)
O1 Ru1 C25 117.38(11)
O1 Ru1 C26 90.09(9)
O1 Ru1 C27 90.02(9)
O1 Ru1 C28 116.36(9)
O2 Ru1 Cl1 83.63(6)
O2 Ru1 O1 90.04(8)
O2 Ru1 C23 114.47(9)
O2 Ru1 C24 89.63(11)
O2 Ru1 C25 91.74(11)
O2 Ru1 C26 118.83(9)
O2 Ru1 C27 157.35(9)
O2 Ru1 C28 153.08(9)
C23 Ru1 Cl1 92.40(7)
C23 Ru1 C26 82.60(10)
C24 Ru1 Cl1 119.06(10)
C24 Ru1 C23 37.90(12)
C24 Ru1 C25 38.33(12)
C24 Ru1 C26 68.93(12)
C24 Ru1 C27 81.16(12)
C25 Ru1 Cl1 157.16(10)
C25 Ru1 C23 69.16(12)
C25 Ru1 C26 37.54(12)
C25 Ru1 C27 68.27(12)
C26 Ru1 Cl1 157.08(7)
C27 Ru1 Cl1 118.94(8)
C27 Ru1 C23 69.44(10)
C27 Ru1 C26 38.52(11)
C28 Ru1 Cl1 93.00(8)
C28 Ru1 C23 38.80(11)
C28 Ru1 C24 68.65(12)
C28 Ru1 C25 81.06(12)
C28 Ru1 C26 69.17(10)
C28 Ru1 C27 37.79(11)
C1 O1 Ru1 122.60(17)
C10 O2 Ru1 127.85(18)
C10 N1 C11 123.6(2)
O1 C1 C2 130.2(3)
O1 C1 C9 121.7(2)
C2 C1 C9 108.0(2)
C1 C2 C3 108.8(2)
C1 C2 C10 125.5(2)
C10 C2 C3 125.7(2)
O3 C3 C2 128.0(3)
O3 C3 C4 125.0(3)
C2 C3 C4 107.0(2)
C5 C4 C3 130.6(3)
C5 C4 C9 121.1(3)
C9 C4 C3 108.3(2)
C4 C5 C6 118.4(3)
C5 C6 C7 120.4(3)
C6 C7 C8 121.1(3)
C9 C8 C7 117.6(3)
C4 C9 C1 107.8(2)
C8 C9 C1 130.7(2)
C8 C9 C4 121.4(3)
O2 C10 N1 119.0(2)
O2 C10 C2 123.4(2)
N1 C10 C2 117.6(2)
N1 C11 C12 111.8(2)
C13 C12 C11 114.5(3)
C14 C13 C12 120.6(3)
C14 C13 C22 118.7(3)
C22 C13 C12 120.7(3)
C13 C14 C15 122.1(3)
C16 C15 C14 120.2(3)
C15 C16 C17 120.1(3)
C18 C17 C16 120.8(3)
C18 C17 C22 119.7(3)
C22 C17 C16 119.4(3)
C19 C18 C17 120.5(3)
C18 C19 C20 120.6(3)
C21 C20 C19 119.9(3)
C20 C21 C22 120.9(3)
C17 C22 C13 119.3(3)
C17 C22 C21 118.1(3)
C21 C22 C13 122.5(3)
C24 C23 Ru1 70.55(17)
C24 C23 C28 117.6(3)
C24 C23 C29 122.8(3)
C28 C23 Ru1 69.87(15)
C28 C23 C29 119.5(2)
C29 C23 Ru1 127.83(19)
C23 C24 Ru1 71.55(16)
C23 C24 C25 121.1(3)
C25 C24 Ru1 71.0(2)
C24 C25 Ru1 70.7(2)
C26 C25 Ru1 72.21(18)
C26 C25 C24 121.5(3)
C25 C26 Ru1 70.25(17)
C25 C26 C27 117.8(3)
C25 C26 C32 121.3(3)
C27 C26 Ru1 69.90(15)
C27 C26 C32 120.8(2)
C32 C26 Ru1 127.52(19)
C26 C27 Ru1 71.58(15)
C28 C27 Ru1 70.57(16)
C28 C27 C26 120.7(2)
C23 C28 Ru1 71.33(15)
C27 C28 Ru1 71.64(16)
C27 C28 C23 121.3(3)
C23 C29 C30 109.0(3)
C31 C29 C23 113.3(2)
C31 C29 C30 111.3(3)

loop_
_geom_bond_atom_site_label_1
_geom_bond_atom_site_label_2
_geom_bond_distance
Ru1 Cl1 2.4098(7)
Ru1 O1 2.0982(19)
Ru1 O2 2.086(2)
Ru1 C23 2.175(3)
Ru1 C24 2.162(3)
Ru1 C25 2.166(3)
Ru1 C26 2.192(3)
Ru1 C27 2.169(3)
Ru1 C28 2.155(3)
O1 C1 1.260(3)
O2 C10 1.267(3)
O3 C3 1.242(3)
N1 C10 1.336(3)
N1 C11 1.460(4)
C1 C2 1.411(4)
C1 C9 1.495(4)
C2 C3 1.443(4)
C2 C10 1.442(4)
C3 C4 1.490(4)
C4 C5 1.379(4)
C4 C9 1.394(4)
C5 C6 1.396(5)
C6 C7 1.398(4)
C7 C8 1.401(4)
C8 C9 1.383(4)
C11 C12 1.538(4)
C12 C13 1.508(5)
C13 C14 1.358(5)
C13 C22 1.436(4)
C14 C15 1.419(5)
C15 C16 1.356(5)
C16 C17 1.425(4)
C17 C18 1.411(5)
C17 C22 1.417(4)
C18 C19 1.366(5)
C19 C20 1.410(5)
C20 C21 1.371(5)
C21 C22 1.425(5)
C23 C24 1.408(4)
C23 C28 1.438(4)
C23 C29 1.517(4)
C24 C25 1.421(5)
C25 C26 1.403(5)
C26 C27 1.439(4)
C26 C32 1.499(4)
C27 C28 1.401(4)
C29 C30 1.525(4)
C29 C31 1.517(4)

loop_
_geom_hbond_atom_site_label_D
_geom_hbond_atom_site_label_H
_geom_hbond_atom_site_label_A
_geom_hbond_distance_DH
_geom_hbond_distance_HA
_geom_hbond_distance_DA
_geom_hbond_angle_DHA
N1 H1 O3 0.88 2.13 2.825(3) 135.3

loop_
_geom_torsion_atom_site_label_1
_geom_torsion_atom_site_label_2
_geom_torsion_atom_site_label_3
_geom_torsion_atom_site_label_4
_geom_torsion
Ru1 O1 C1 C2 3.8(4)
Ru1 O1 C1 C9 -176.14(18)
Ru1 O2 C10 N1 -172.16(18)
Ru1 O2 C10 C2 7.1(4)
Ru1 C23 C24 C25 53.0(3)
Ru1 C23 C28 C27 -53.5(2)
Ru1 C23 C29 C30 -162.1(2)
Ru1 C23 C29 C31 73.3(3)
Ru1 C24 C25 C26 53.5(3)
Ru1 C25 C26 C27 53.0(2)
Ru1 C25 C26 C32 -122.6(2)
Ru1 C26 C27 C28 52.7(2)
Ru1 C27 C28 C23 53.4(2)
O1 C1 C2 C3 -178.7(3)
O1 C1 C2 C10 -0.9(5)
O1 C1 C9 C4 179.8(2)
O1 C1 C9 C8 1.6(5)
O3 C3 C4 C5 3.3(5)
O3 C3 C4 C9 -176.7(3)
N1 C11 C12 C13 60.1(4)
C1 C2 C3 O3 176.6(3)
C1 C2 C3 C4 -1.9(3)
C1 C2 C10 O2 -5.2(4)
C1 C2 C10 N1 174.1(2)
C2 C1 C9 C4 -0.2(3)
C2 C1 C9 C8 -178.4(3)
C2 C3 C4 C5 -178.3(3)
C2 C3 C4 C9 1.8(3)
C3 C2 C10 O2 172.2(2)
C3 C2 C10 N1 -8.5(4)
C3 C4 C5 C6 -179.0(3)
C3 C4 C9 C1 -1.0(3)
C3 C4 C9 C8 177.4(2)
C4 C5 C6 C7 0.5(5)
C5 C4 C9 C1 179.0(3)
C5 C4 C9 C8 -2.5(4)
C5 C6 C7 C8 -0.6(5)
C6 C7 C8 C9 -0.9(5)
C7 C8 C9 C1 -179.6(3)
C7 C8 C9 C4 2.4(4)
C9 C1 C2 C3 1.3(3)
C9 C1 C2 C10 179.1(2)
C9 C4 C5 C6 1.0(4)
C10 N1 C11 C12 -101.9(3)
C10 C2 C3 O3 -1.2(4)
C10 C2 C3 C4 -179.7(2)
C11 N1 C10 O2 1.0(4)
C11 N1 C10 C2 -178.4(2)
C11 C12 C13 C14 -96.7(4)
C11 C12 C13 C22 82.5(4)
C12 C13 C14 C15 179.8(3)
C12 C13 C22 C17 176.5(3)
C12 C13 C22 C21 -2.6(4)
C13 C14 C15 C16 2.8(5)
C14 C13 C22 C17 -4.2(4)
C14 C13 C22 C21 176.7(3)
C14 C15 C16 C17 -2.2(5)
C15 C16 C17 C18 178.9(3)
C15 C16 C17 C22 -1.6(4)
C16 C17 C18 C19 176.4(3)
C16 C17 C22 C13 4.8(4)
C16 C17 C22 C21 -176.1(3)
C17 C18 C19 C20 -0.2(5)
C18 C17 C22 C13 -175.7(3)
C18 C17 C22 C21 3.5(4)
C18 C19 C20 C21 3.3(5)
C19 C20 C21 C22 -2.8(5)
C20 C21 C22 C13 178.6(3)
C20 C21 C22 C17 -0.5(4)
C22 C13 C14 C15 0.5(4)
C22 C17 C18 C19 -3.2(4)
C23 C24 C25 Ru1 -53.2(3)
C23 C24 C25 C26 0.2(5)
C24 C23 C28 Ru1 53.8(2)
C24 C23 C28 C27 0.2(4)
C24 C23 C29 C30 107.9(3)
C24 C23 C29 C31 -16.6(4)
C24 C25 C26 Ru1 -52.8(3)
C24 C25 C26 C27 0.2(5)
C24 C25 C26 C32 -175.4(3)
C25 C26 C27 Ru1 -53.1(2)
C25 C26 C27 C28 -0.4(4)
C26 C27 C28 Ru1 -53.2(2)
C26 C27 C28 C23 0.2(4)
C28 C23 C24 Ru1 -53.4(2)
C28 C23 C24 C25 -0.4(4)
C28 C23 C29 C30 -75.6(3)
C28 C23 C29 C31 159.8(3)
C29 C23 C24 Ru1 123.1(3)
C29 C23 C24 C25 176.1(3)
C29 C23 C28 Ru1 -122.9(2)
C29 C23 C28 C27 -176.4(2)
C32 C26 C27 Ru1 122.5(2)
C32 C26 C27 C28 175.2(3)
